data_2007089
loop_
_publ_author_name
'Horst Worzala'
'Goetze, Thomas '
'Fratzky, Dietmar'
'Manfred  Meisel'

_publ_section_title
;
 Redetermination of Monoclinic VOHPO~4~.2H~2~O
;
_journal_issue 3
_journal_name_full 'Acta Crystallographica Section C'
_journal_page_first 283
_journal_page_last 285
_journal_paper_doi 10.1107/S0108270197014017
_journal_volume 54
_journal_year 1998
_chemical_formula_analytical (VOHPO4)2H2O
_chemical_formula_iupac 'VOHPO4 ,2H2 O'
_chemical_formula_moiety '(V O2 +),(H O4 P 2-),2(H2 O)'
_chemical_formula_sum 'H5 O7 P V'
_chemical_formula_weight 198.95
_chemical_name_common ' \a-vanadium(IV) hydrogenphosphat dihydrat'
_chemical_name_systematic
;
\a-oxovanadium(IV)hydrogen phosphate dihydrate
;
_chemical_temperature_decomposition 393.15
_space_group_IT_number 14
_symmetry_cell_setting monoclinic
_symmetry_space_group_name_Hall '-P 2ybc'
_symmetry_space_group_name_H-M 'P 1 21/c 1'
_audit_creation_method 'SHELXL - 97'
_cell_angle_alpha 90.00
_cell_angle_beta 95.47(3)
_cell_angle_gamma 90.00
_cell_formula_units_Z 4
_cell_length_a 7.597(2)
_cell_length_b 7.4220(10)
_cell_length_c 9.466(2)
_cell_measurement_reflns_used 25
_cell_measurement_temperature 293(2)
_cell_measurement_theta_max 18
_cell_measurement_theta_min 10
_cell_volume 531.31(19)
_computing_cell_refinement 'CAD-4 Software'
_computing_data_collection 'CAD-4 Software (Enraf-Nonius, 1989)'
_computing_data_reduction 'Fair (1990)'
_computing_molecular_graphics 'DIAMOND (Brandenburg & Bernd, 1996)'
_computing_publication_material SHELXL97
_computing_structure_refinement 'SHELXL97 (Sheldrick, 1997)'
_computing_structure_solution 'SHELXS86 (Sheldrick, 1990)'
_diffrn_ambient_temperature 293(2)
_diffrn_measured_fraction_theta_full 0.931
_diffrn_measured_fraction_theta_max 0.931
_diffrn_measurement_device_type 'Enraf-Nonius CAD-4 '
_diffrn_measurement_method '\q/2\q scans'
_diffrn_radiation_monochromator graphite
_diffrn_radiation_source 'fine-focus sealed tube'
_diffrn_radiation_type MoK\a
_diffrn_radiation_wavelength 0.71073
_diffrn_reflns_av_R_equivalents 0.0193
_diffrn_reflns_av_sigmaI/netI 0.0141
_diffrn_reflns_limit_h_max 10
_diffrn_reflns_limit_h_min -10
_diffrn_reflns_limit_k_max 10
_diffrn_reflns_limit_k_min 0
_diffrn_reflns_limit_l_max 13
_diffrn_reflns_limit_l_min 0
_diffrn_reflns_number 5980
_diffrn_reflns_theta_full 29.99
_diffrn_reflns_theta_max 30
_diffrn_reflns_theta_min 2.69
_diffrn_standards_decay_% 0
_diffrn_standards_interval_count 100
_diffrn_standards_interval_time 60
_diffrn_standards_number 3
_exptl_absorpt_coefficient_mu 2.139
_exptl_absorpt_correction_T_max 0.807
_exptl_absorpt_correction_T_min 0.736
_exptl_absorpt_correction_type '\y scan (North, Phillips & Mathews, 1968)'
_exptl_absorpt_process_details 'MolEN (Fair, 1990)'
_exptl_crystal_colour green
_exptl_crystal_density_diffrn 2.487
_exptl_crystal_density_meas 2.479(3)
_exptl_crystal_density_method pycnometry
_exptl_crystal_description prismatic
_exptl_crystal_F_000 396
_exptl_crystal_size_max 0.18
_exptl_crystal_size_mid 0.13
_exptl_crystal_size_min 0.10
_refine_diff_density_max 0.367
_refine_diff_density_min -0.330
_refine_ls_extinction_coef 0.0150(12)
_refine_ls_extinction_method SHELXL97_(Sheldrick,_1997)
_refine_ls_goodness_of_fit_all 1.119
_refine_ls_goodness_of_fit_ref 1.119
_refine_ls_hydrogen_treatment 'refall freely'
_refine_ls_matrix_type full
_refine_ls_number_parameters 103
_refine_ls_number_reflns 1553
_refine_ls_number_restraints 0
_refine_ls_restrained_S_all 1.119
_refine_ls_R_factor_all 0.0213
_refine_ls_R_factor_gt 0.0178
_refine_ls_shift/su_max 0.001
_refine_ls_shift/su_mean 0.000
_refine_ls_structure_factor_coef Fsqd
_refine_ls_weighting_details 'w = 1/[\s^2^(Fo^2^)+(0.0219P)^2^+0.2446P] where P=(Fo^2^+2Fc^2^)/3'
_refine_ls_weighting_scheme calc
_refine_ls_wR_factor_all 0.0464
_refine_ls_wR_factor_ref 0.0464
_reflns_number_observed 1405
_reflns_number_total 1554
_reflns_observed_criterion >2sigma(I)
_cod_data_source_file jz1223.cif
_cod_data_source_block v2
_cod_depositor_comments
;
The following automatic conversions were performed:

'_chemical_melting_point' tag was changed to
'_chemical_temperature_decomposition' since the value had been given
as 'decomp. 120\%C'. The value 'decomp. 120\%C' was changed to
'393.15' - it was converted from degrees Celsius(C) to Kelvins(K).

Automatic conversion script
Id: cif_fix_values 1646 2011-03-28 12:23:43Z adriana 

The following automatic conversions were performed:

'_chemical_melting_point' tag was changed to
'_chemical_temperature_decomposition' since the value had been given
as 'decomp. 120\%C'. The value 'decomp. 120\%C' was changed to
'393.15' - it was converted from degrees Celsius(C) to Kelvins(K).

Automatic conversion script
Id: cif_fix_values 1715 2011-07-08 13:25:40Z adriana 

The following automatic conversions were performed:

'_refine_ls_weighting_scheme' value ' calc w =
1/[\s^2^(Fo^2^)+(0.0219P)^2^+0.2446P] where P=(Fo^2^+2Fc^2^)/3' was
changed to 'calc'. New tag '_refine_ls_weighting_details' was
created. The value of the new tag was set to 'w =
1/[\s^2^(Fo^2^)+(0.0219P)^2^+0.2446P] where P=(Fo^2^+2Fc^2^)/3'.

Automatic conversion script
Id: cif_fix_values 3143 2015-03-26 13:38:13Z robertas 
;
_cod_original_cell_volume 531.3(2)
_cod_original_sg_symbol_H-M 'P 21/c'
_cod_database_code 2007089

loop_
_symmetry_equiv_pos_as_xyz
'x, y, z'
'-x, y+1/2, -z+1/2'
'-x, -y, -z'
'x, -y-1/2, z-1/2'

loop_
_atom_site_label
_atom_site_fract_x
_atom_site_fract_y
_atom_site_fract_z
_atom_site_U_iso_or_equiv
_atom_site_adp_type
_atom_site_calc_flag
_atom_site_refinement_flags
_atom_site_occupancy
_atom_site_disorder_assembly
_atom_site_disorder_group
_atom_site_type_symbol
V .47583(3) .14693(3) .24294(2) .00918(7) Uani d . 1 . . V
P .71860(4) .15044(4) -.01271(3) .00895(8) Uani d . 1 . . P
O1 .69442(12) .13399(13) .14468(9) .01234(17) Uani d . 1 . . O
O2 .62124(13) .18385(12) .42377(10) .01402(18) Uani d . 1 . . O
O3 .32805(12) .02016(12) .09453(10) .01462(19) Uani d . 1 . . O
O4 .92307(13) .18722(15) -.01210(11) .0177(2) Uani d . 1 . . O
O5 .28260(14) .08682(15) .37142(11) .0175(2) Uani d . 1 . . O
O6 .57351(13) -.14677(12) .29533(10) .01454(18) Uani d . 1 . . O
O7 -.02456(15) -.08323(18) .26944(13) .0242(2) Uani d . 1 . . O
H1 -.031(4) -.151(3) .330(3) .049(8) Uiso d . 1 . . H
H2 -.109(3) -.034(3) .255(3) .040(7) Uiso d . 1 . . H
H3 .312(3) .039(3) .447(3) .047(7) Uiso d . 1 . . H
H4 .189(3) .041(3) .340(2) .042(6) Uiso d . 1 . . H
H5 .957(3) .170(3) -.087(3) .045(7) Uiso d . 1 . . H

loop_
_atom_site_aniso_label
_atom_site_aniso_U_11
_atom_site_aniso_U_22
_atom_site_aniso_U_33
_atom_site_aniso_U_12
_atom_site_aniso_U_13
_atom_site_aniso_U_23
V .01209(11) .00742(10) .00788(10) -.00026(7) .00026(7) -.00065(7)
P .01048(14) .00866(14) .00752(14) -.00021(10) -.00008(10) -.00027(10)
O1 .0133(4) .0153(4) .0083(4) .0006(3) .0009(3) .0016(3)
O2 .0208(5) .0107(4) .0098(4) -.0028(3) -.0029(3) -.0006(3)
O3 .0180(4) .0107(4) .0142(4) .0003(3) -.0037(3) -.0030(3)
O4 .0122(4) .0228(5) .0185(5) -.0032(4) .0040(4) -.0045(4)
O5 .0164(4) .0218(5) .0145(5) -.0028(4) .0026(4) .0020(4)
O6 .0191(4) .0104(4) .0140(4) -.0010(3) .0006(3) .0005(3)
O7 .0156(5) .0323(6) .0247(6) .0029(4) .0021(4) .0054(5)

loop_
_atom_type_symbol
_atom_type_description
_atom_type_scat_dispersion_real
_atom_type_scat_dispersion_imag
_atom_type_scat_source
O O 0.0106 0.0060 'International Tables Vol C Tables 4.2.6.8 and 6.1.1.4'
H H 0.0000 0.0000 'International Tables Vol C Tables 4.2.6.8 and 6.1.1.4'
P P 0.1023 0.0942 'International Tables Vol C Tables 4.2.6.8 and 6.1.1.4'
V V 0.3005 0.5294 'International Tables Vol C Tables 4.2.6.8 and 6.1.1.4'

loop_
_geom_angle_atom_site_label_1
_geom_angle_atom_site_label_2
_geom_angle_atom_site_label_3
_geom_angle_site_symmetry_1
_geom_angle_site_symmetry_3
_geom_angle
O6 V O3 2_655 . 101.00(5)
O6 V O2 2_655 . 99.37(5)
O3 V O2 . . 158.39(4)
O6 V O1 2_655 . 97.36(5)
O3 V O1 . . 95.10(4)
O2 V O1 . . 89.37(4)
O6 V O5 2_655 . 100.17(5)
O3 V O5 . . 85.79(5)
O2 V O5 . . 83.58(5)
O1 V O5 . . 161.94(4)
O6 V O6 2_655 . 174.91(2)
O3 V O6 . . 81.53(4)
O2 V O6 . . 78.74(4)
O1 V O6 . . 77.96(4)
O5 V O6 . . 84.36(4)
O3 P O1 3_655 . 112.98(6)
O3 P O2 3_655 4_565 113.09(6)
O1 P O2 . 4_565 110.50(5)
O3 P O4 3_655 . 109.29(6)
O1 P O4 . . 102.76(6)
O2 P O4 4_565 . 107.56(6)
P O1 V . . 129.77(6)
P O2 V 4_566 . 131.71(6)
P O3 V 3_655 . 149.75(6)
P O4 H5 . . 112.2(19)
V O5 H3 . . 118.0(17)
V O5 H4 . . 121.6(16)
H3 O5 H4 . . 107(2)
V O6 V 2_645 . 140.90(6)
H1 O7 H2 . . 110(3)

loop_
_geom_bond_atom_site_label_1
_geom_bond_atom_site_label_2
_geom_bond_site_symmetry_2
_geom_bond_distance
_geom_bond_publ_flag
V O6 2_655 1.6094(10) ?
V O3 . 1.9541(10) ?
V O2 . 1.9660(11) ?
V O1 . 1.9815(11) ?
V O5 . 2.0429(12) ?
V O6 . 2.3406(10) ?
P O3 3_655 1.5088(10) ?
P O1 . 1.5234(10) ?
P O2 4_565 1.5285(10) ?
P O4 . 1.5766(11) ?
O2 P 4_566 1.5285(10) ?
O3 P 3_655 1.5088(10) ?
O4 H5 . .79(3) ?
O5 H3 . .81(3) ?
O5 H4 . .82(2) ?
O6 V 2_645 1.6094(10) ?
O7 H1 . .77(3) ?
O7 H2 . .74(2) ?

loop_
_geom_hbond_atom_site_label_D
_geom_hbond_atom_site_label_H
_geom_hbond_atom_site_label_A
_geom_hbond_site_symmetry_A
_geom_hbond_distance_DH
_geom_hbond_distance_HA
_geom_hbond_distance_DA
_geom_hbond_angle_DHA
O7 H1 O4 2_645 0.77(3) 2.20(3) 2.9045(17) 154(3)
O7 H2 O1 1_455 0.74(2) 2.14(3) 2.8410(16) 158(2)
O5 H3 O2 3_656 0.81(3) 2.09(3) 2.8387(15) 153(2)
O5 H4 O7 . 0.82(2) 1.93(2) 2.7460(17) 176(2)
O4 H5 O7 3_655 0.79(3) 1.96(3) 2.7354(17) 169(2)
